data_1515005
loop_
_publ_author_name
'Engle, Jeffrey M.'
'Carroll, Calden N.'
'Johnson, Darren W.'
'Haley, Michael M.'

_publ_section_title
;
 Synthesis and optoelectronic properties of
 2,6-bis(2-anilinoethynyl)pyridine scaffolds
;
_journal_issue 4
_journal_name_full 'Chemical Science'
_journal_page_first 1105
_journal_paper_doi 10.1039/c2sc00975g
_journal_volume 3
_journal_year 2012
_chemical_formula_sum 'C44 H42 Cl3 N7 O7'
_chemical_formula_weight 887.20
_chemical_name_systematic
;
?
;
_space_group_IT_number 14
_symmetry_cell_setting monoclinic
_symmetry_space_group_name_Hall '-P 2ybc'
_symmetry_space_group_name_H-M 'P 1 21/c 1'
_atom_sites_solution_hydrogens geom
_atom_sites_solution_primary direct
_atom_sites_solution_secondary difmap
_audit_creation_method SHELXLTL
_cell_angle_alpha 90.00
_cell_angle_beta 98.282(3)
_cell_angle_gamma 90.00
_cell_formula_units_Z 4
_cell_length_a 9.5229(13)
_cell_length_b 39.529(5)
_cell_length_c 11.6647(16)
_cell_measurement_reflns_used 2312
_cell_measurement_temperature 173(2)
_cell_measurement_theta_max 18.88
_cell_measurement_theta_min 2.22
_cell_volume 4345.2(10)
_computing_cell_refinement 'Bruker SAINT'
_computing_data_collection 'Bruker SMART'
_computing_data_reduction 'Bruker SAINT'
_computing_molecular_graphics 'Bruker SHELXTL'
_computing_publication_material 'Bruker SHELXTL'
_computing_structure_refinement 'Bruker SHELXTL'
_computing_structure_solution 'Bruker SHELXTL'
_diffrn_ambient_temperature 173(2)
_diffrn_measured_fraction_theta_full 1.000
_diffrn_measured_fraction_theta_max 1.000
_diffrn_measurement_device_type 'Bruker Apex CCD area detector'
_diffrn_measurement_method 'phi and omega scans'
_diffrn_radiation_monochromator graphite
_diffrn_radiation_source 'fine-focus sealed tube'
_diffrn_radiation_type MoK\a
_diffrn_radiation_wavelength 0.71073
_diffrn_reflns_av_R_equivalents 0.0927
_diffrn_reflns_av_sigmaI/netI 0.0847
_diffrn_reflns_limit_h_max 11
_diffrn_reflns_limit_h_min -11
_diffrn_reflns_limit_k_max 46
_diffrn_reflns_limit_k_min -46
_diffrn_reflns_limit_l_max 13
_diffrn_reflns_limit_l_min -13
_diffrn_reflns_number 41736
_diffrn_reflns_theta_full 25.00
_diffrn_reflns_theta_max 25.00
_diffrn_reflns_theta_min 1.03
_exptl_absorpt_coefficient_mu 0.270
_exptl_absorpt_correction_T_max 0.9946
_exptl_absorpt_correction_T_min 0.9455
_exptl_absorpt_correction_type multi-scan
_exptl_absorpt_process_details SADABS
_exptl_crystal_colour yellow
_exptl_crystal_density_diffrn 1.356
_exptl_crystal_density_method 'not measured'
_exptl_crystal_description plate
_exptl_crystal_F_000 1848
_exptl_crystal_size_max 0.21
_exptl_crystal_size_mid 0.14
_exptl_crystal_size_min 0.02
_refine_diff_density_max 0.418
_refine_diff_density_min -0.316
_refine_diff_density_rms 0.066
_refine_ls_extinction_method none
_refine_ls_goodness_of_fit_ref 0.996
_refine_ls_hydrogen_treatment mixed
_refine_ls_matrix_type full
_refine_ls_number_parameters 538
_refine_ls_number_reflns 7661
_refine_ls_number_restraints 0
_refine_ls_restrained_S_all 0.996
_refine_ls_R_factor_all 0.1361
_refine_ls_R_factor_gt 0.0808
_refine_ls_shift/su_max 0.000
_refine_ls_shift/su_mean 0.000
_refine_ls_structure_factor_coef Fsqd
_refine_ls_weighting_details 'calc w=1/[\s^2^(Fo^2^)+(0.1183P)^2^+0.0000P] where P=(Fo^2^+2Fc^2^)/3'
_refine_ls_weighting_scheme calc
_refine_ls_wR_factor_gt 0.1968
_refine_ls_wR_factor_ref 0.2255
_reflns_number_gt 4427
_reflns_number_total 7661
_reflns_threshold_expression >2sigma(I)
_cod_data_source_file c2sc00975g.txt
_cod_data_source_block caldr1
_cod_depositor_comments
;
The following automatic conversions were performed:

'_symmetry_cell_setting' value 'Monoclinic' changed to 'monoclinic'
according to
/usr/data/users/saulius/automatic-downloads/retrospective/RSC/lib/dictionaries/cif_core.dic
dictionary named 'cif_core.dic' version 2.4.2 from 2011-04-26.

Automatic conversion script
Id: cif_fix_values 2281 2013-09-26 08:29:07Z andrius 
;
_cod_original_sg_symbol_H-M P2(1)/c
_cod_database_code 1515005

loop_
_symmetry_equiv_pos_as_xyz
'x, y, z'
'-x, y+1/2, -z+1/2'
'-x, -y, -z'
'x, -y-1/2, z-1/2'

loop_
_atom_site_label
_atom_site_type_symbol
_atom_site_fract_x
_atom_site_fract_y
_atom_site_fract_z
_atom_site_U_iso_or_equiv
_atom_site_adp_type
_atom_site_occupancy
_atom_site_symmetry_multiplicity
_atom_site_calc_flag
_atom_site_refinement_flags
O1 O 0.5448(3) 0.28274(7) -0.1589(2) 0.0423(7) Uani 1 1 d .
O2 O 0.7437(4) 0.11681(9) -0.4055(3) 0.0690(10) Uani 1 1 d .
O3 O 0.8583(4) 0.15995(9) -0.4578(3) 0.0715(10) Uani 1 1 d .
O4 O 0.6062(3) 0.08218(8) -0.0178(3) 0.0708(11) Uani 1 1 d .
O5 O 1.1496(3) 0.21487(7) -0.0696(2) 0.0426(7) Uani 1 1 d .
O6 O 1.2169(3) 0.16346(7) -0.0895(3) 0.0494(8) Uani 1 1 d .
N1 N 0.1587(3) 0.19581(7) 0.1970(2) 0.0275(7) Uani 1 1 d .
N2 N 0.3729(3) 0.27309(8) -0.0448(3) 0.0333(8) Uani 1 1 d .
N3 N 0.4604(4) 0.22918(8) -0.1394(3) 0.0356(8) Uani 1 1 d .
N4 N 0.7692(4) 0.14741(10) -0.4043(3) 0.0490(10) Uani 1 1 d .
N5 N 0.4120(3) 0.10442(8) 0.0429(3) 0.0405(9) Uani 1 1 d .
N6 N 0.6016(3) 0.13832(8) 0.0262(3) 0.0356(8) Uani 1 1 d .
N7 N 1.1273(3) 0.18424(9) -0.0713(3) 0.0365(8) Uani 1 1 d .
C1 C 0.1046(4) 0.16811(9) 0.2405(3) 0.0298(8) Uani 1 1 d .
C2 C -0.0073(4) 0.16931(10) 0.3058(3) 0.0361(9) Uani 1 1 d .
H2A H -0.0425 0.1492 0.3362 0.043 Uiso 1 1 calc R
C3 C -0.0650(4) 0.20020(10) 0.3250(4) 0.0384(10) Uani 1 1 d .
H3A H -0.1410 0.2018 0.3694 0.046 Uiso 1 1 calc R
C4 C -0.0130(4) 0.22875(10) 0.2802(3) 0.0354(9) Uani 1 1 d .
H4A H -0.0520 0.2503 0.2930 0.042 Uiso 1 1 calc R
C5 C 0.0990(4) 0.22560(9) 0.2150(3) 0.0274(8) Uani 1 1 d .
C6 C 0.1528(4) 0.25498(9) 0.1648(3) 0.0318(9) Uani 1 1 d .
C7 C 0.1940(4) 0.28014(10) 0.1223(3) 0.0321(9) Uani 1 1 d .
C8 C 0.2475(4) 0.30925(9) 0.0716(3) 0.0316(9) Uani 1 1 d .
C9 C 0.2107(4) 0.34145(9) 0.1055(3) 0.0348(9) Uani 1 1 d .
H9A H 0.1452 0.3434 0.1594 0.042 Uiso 1 1 calc R
C10 C 0.2659(4) 0.37094(10) 0.0636(4) 0.0404(10) Uani 1 1 d .
C11 C 0.3589(4) 0.36622(10) -0.0172(4) 0.0397(10) Uani 1 1 d .
H11A H 0.3974 0.3857 -0.0490 0.048 Uiso 1 1 calc R
C12 C 0.3976(4) 0.33515(10) -0.0531(3) 0.0375(9) Uani 1 1 d .
H12A H 0.4627 0.3335 -0.1073 0.045 Uiso 1 1 calc R
C13 C 0.3426(4) 0.30602(9) -0.0109(3) 0.0323(9) Uani 1 1 d .
C14 C 0.2267(5) 0.40631(10) 0.1012(4) 0.0504(12) Uani 1 1 d .
C15 C 0.1661(12) 0.40596(16) 0.2117(6) 0.163(5) Uani 1 1 d .
H15A H 0.1427 0.4291 0.2322 0.245 Uiso 1 1 calc R
H15B H 0.2358 0.3965 0.2733 0.245 Uiso 1 1 calc R
H15C H 0.0800 0.3921 0.2025 0.245 Uiso 1 1 calc R
C16 C 0.1222(11) 0.4210(2) 0.0105(7) 0.179(5) Uani 1 1 d .
H16A H 0.0964 0.4437 0.0340 0.269 Uiso 1 1 calc R
H16B H 0.0373 0.4067 -0.0014 0.269 Uiso 1 1 calc R
H16C H 0.1630 0.4225 -0.0619 0.269 Uiso 1 1 calc R
C17 C 0.3543(8) 0.42827(17) 0.1210(13) 0.245(8) Uani 1 1 d .
H17A H 0.3272 0.4508 0.1450 0.368 Uiso 1 1 calc R
H17B H 0.3959 0.4301 0.0491 0.368 Uiso 1 1 calc R
H17C H 0.4239 0.4184 0.1818 0.368 Uiso 1 1 calc R
C18 C 0.4664(4) 0.26344(10) -0.1182(3) 0.0317(9) Uani 1 1 d .
C19 C 0.5382(4) 0.21053(10) -0.2113(3) 0.0334(9) Uani 1 1 d .
C20 C 0.6411(4) 0.22453(10) -0.2715(3) 0.0368(9) Uani 1 1 d .
H20A H 0.6590 0.2482 -0.2687 0.044 Uiso 1 1 calc R
C21 C 0.7158(4) 0.20358(10) -0.3346(3) 0.0398(10) Uani 1 1 d .
H21A H 0.7851 0.2128 -0.3767 0.048 Uiso 1 1 calc R
C22 C 0.6909(4) 0.16958(10) -0.3372(3) 0.0356(9) Uani 1 1 d .
C23 C 0.5870(4) 0.15548(10) -0.2804(3) 0.0357(9) Uani 1 1 d .
H23A H 0.5685 0.1319 -0.2846 0.043 Uiso 1 1 calc R
C24 C 0.5116(4) 0.17625(9) -0.2182(3) 0.0305(9) Uani 1 1 d .
H24A H 0.4398 0.1669 -0.1790 0.037 Uiso 1 1 calc R
C25 C 0.1620(4) 0.13621(10) 0.2130(3) 0.0312(9) Uani 1 1 d .
C26 C 0.2015(4) 0.10889(10) 0.1854(3) 0.0338(9) Uani 1 1 d .
C27 C 0.2450(4) 0.07672(9) 0.1480(4) 0.0358(9) Uani 1 1 d .
C28 C 0.1870(4) 0.04716(10) 0.1873(4) 0.0487(12) Uani 1 1 d .
H28A H 0.1201 0.0490 0.2401 0.058 Uiso 1 1 calc R
C29 C 0.2235(5) 0.01550(11) 0.1523(5) 0.0608(14) Uani 1 1 d .
C30 C 0.3148(5) 0.01421(11) 0.0709(5) 0.0563(13) Uani 1 1 d .
H30A H 0.3378 -0.0072 0.0419 0.068 Uiso 1 1 calc R
C31 C 0.3742(4) 0.04276(10) 0.0297(4) 0.0479(11) Uani 1 1 d .
H31A H 0.4353 0.0407 -0.0276 0.058 Uiso 1 1 calc R
C32 C 0.3452(4) 0.07440(9) 0.0715(4) 0.0375(10) Uani 1 1 d .
C33 C 0.1710(7) -0.01709(12) 0.2026(6) 0.092(2) Uani 1 1 d .
C34 C 0.2971(10) -0.03836(16) 0.2544(7) 0.130(3) Uani 1 1 d .
H34A H 0.3558 -0.0436 0.1943 0.195 Uiso 1 1 calc R
H34B H 0.2632 -0.0594 0.2852 0.195 Uiso 1 1 calc R
H34C H 0.3536 -0.0257 0.3171 0.195 Uiso 1 1 calc R
C35 C 0.0823(11) -0.00948(15) 0.2994(8) 0.167(5) Uani 1 1 d .
H35A H 0.0501 -0.0308 0.3300 0.250 Uiso 1 1 calc R
H35B H -0.0002 0.0042 0.2683 0.250 Uiso 1 1 calc R
H35C H 0.1403 0.0030 0.3617 0.250 Uiso 1 1 calc R
C36 C 0.0858(7) -0.03703(14) 0.1055(7) 0.112(3) Uani 1 1 d .
H36A H 0.1448 -0.0415 0.0449 0.169 Uiso 1 1 calc R
H36B H 0.0022 -0.0239 0.0728 0.169 Uiso 1 1 calc R
H36C H 0.0555 -0.0585 0.1359 0.169 Uiso 1 1 calc R
C37 C 0.5449(4) 0.10650(10) 0.0141(4) 0.0396(10) Uani 1 1 d .
C38 C 0.7343(4) 0.14849(10) 0.0014(3) 0.0348(9) Uani 1 1 d .
C39 C 0.8326(4) 0.12617(10) -0.0332(4) 0.0402(10) Uani 1 1 d .
H39A H 0.8110 0.1027 -0.0410 0.048 Uiso 1 1 calc R
C40 C 0.9620(4) 0.13814(10) -0.0562(4) 0.0395(10) Uani 1 1 d .
H40A H 1.0313 0.1229 -0.0766 0.047 Uiso 1 1 calc R
C41 C 0.9898(4) 0.17216(9) -0.0494(3) 0.0300(8) Uani 1 1 d .
C42 C 0.8934(4) 0.19480(9) -0.0168(3) 0.0327(9) Uani 1 1 d .
H42A H 0.9139 0.2183 -0.0135 0.039 Uiso 1 1 calc R
C43 C 0.7661(4) 0.18276(9) 0.0110(3) 0.0303(8) Uani 1 1 d .
H43A H 0.7002 0.1980 0.0368 0.036 Uiso 1 1 calc R
O1S O 0.4336(4) 0.31017(9) 0.6191(3) 0.0505(9) Uani 1 1 d .
H2N H 0.334(4) 0.2585(10) -0.010(4) 0.044(13) Uiso 1 1 d .
H3N H 0.398(5) 0.2189(11) -0.114(4) 0.050(14) Uiso 1 1 d .
H5N H 0.365(7) 0.1268(16) 0.064(6) 0.12(2) Uiso 1 1 d .
H6N H 0.538(4) 0.1554(10) 0.041(4) 0.049(12) Uiso 1 1 d .
H1S H 0.344(9) 0.3126(17) 0.631(7) 0.14(3) Uiso 1 1 d .
H2S H 0.477(6) 0.3024(14) 0.676(5) 0.08(2) Uiso 1 1 d .

loop_
_atom_site_aniso_label
_atom_site_aniso_U_11
_atom_site_aniso_U_22
_atom_site_aniso_U_33
_atom_site_aniso_U_23
_atom_site_aniso_U_13
_atom_site_aniso_U_12
O1 0.0396(15) 0.0397(16) 0.0519(18) 0.0053(14) 0.0213(14) -0.0058(13)
O2 0.082(3) 0.051(2) 0.084(3) -0.0102(19) 0.045(2) 0.0038(18)
O3 0.075(2) 0.076(2) 0.077(2) 0.0026(19) 0.053(2) 0.0035(19)
O4 0.0504(19) 0.0478(19) 0.126(3) -0.031(2) 0.053(2) -0.0148(15)
O5 0.0426(16) 0.0447(18) 0.0418(17) 0.0071(13) 0.0111(13) -0.0143(13)
O6 0.0346(16) 0.0555(19) 0.062(2) -0.0052(16) 0.0200(14) -0.0021(14)
N1 0.0284(16) 0.0303(17) 0.0246(16) 0.0000(13) 0.0061(13) 0.0052(13)
N2 0.0384(19) 0.0292(19) 0.0350(19) -0.0007(15) 0.0149(16) -0.0030(15)
N3 0.0347(19) 0.039(2) 0.038(2) 0.0001(16) 0.0196(16) -0.0044(16)
N4 0.049(2) 0.058(3) 0.045(2) 0.0051(19) 0.0260(19) 0.0073(19)
N5 0.0362(19) 0.0329(19) 0.057(2) 0.0019(17) 0.0233(17) -0.0030(15)
N6 0.0321(18) 0.0295(18) 0.049(2) 0.0017(16) 0.0191(16) -0.0002(15)
N7 0.0320(18) 0.045(2) 0.0325(18) 0.0014(16) 0.0030(15) -0.0036(16)
C1 0.0286(19) 0.034(2) 0.027(2) 0.0053(17) 0.0062(16) 0.0062(16)
C2 0.039(2) 0.032(2) 0.042(2) 0.0067(18) 0.0200(19) 0.0000(17)
C3 0.036(2) 0.039(2) 0.044(2) 0.0001(19) 0.0174(19) 0.0009(18)
C4 0.037(2) 0.035(2) 0.036(2) -0.0002(18) 0.0121(18) 0.0067(17)
C5 0.0243(18) 0.031(2) 0.028(2) -0.0018(16) 0.0067(16) 0.0024(15)
C6 0.032(2) 0.032(2) 0.034(2) -0.0039(18) 0.0114(17) 0.0045(17)
C7 0.031(2) 0.034(2) 0.032(2) -0.0040(18) 0.0075(17) 0.0034(17)
C8 0.0254(19) 0.031(2) 0.038(2) 0.0037(17) 0.0017(17) -0.0029(16)
C9 0.031(2) 0.034(2) 0.040(2) 0.0005(18) 0.0057(17) -0.0004(17)
C10 0.036(2) 0.037(2) 0.047(3) 0.002(2) 0.001(2) 0.0032(18)
C11 0.040(2) 0.033(2) 0.046(3) 0.0058(19) 0.004(2) -0.0076(18)
C12 0.039(2) 0.038(2) 0.036(2) 0.0026(19) 0.0098(18) -0.0057(18)
C13 0.031(2) 0.033(2) 0.032(2) 0.0000(17) 0.0010(17) -0.0020(16)
C14 0.056(3) 0.030(2) 0.068(3) 0.004(2) 0.019(2) 0.006(2)
C15 0.363(14) 0.058(4) 0.087(5) 0.006(4) 0.098(7) 0.054(6)
C16 0.285(12) 0.146(7) 0.089(5) -0.017(5) -0.031(7) 0.172(8)
C17 0.107(6) 0.072(5) 0.59(2) -0.160(9) 0.150(10) -0.049(5)
C18 0.0241(19) 0.040(2) 0.031(2) 0.0032(18) 0.0042(16) -0.0003(17)
C19 0.0260(19) 0.045(2) 0.030(2) -0.0022(18) 0.0058(16) -0.0001(17)
C20 0.030(2) 0.040(2) 0.043(2) 0.0016(19) 0.0150(18) -0.0036(17)
C21 0.035(2) 0.051(3) 0.037(2) -0.001(2) 0.0151(19) -0.0052(19)
C22 0.030(2) 0.045(2) 0.032(2) 0.0005(18) 0.0053(17) 0.0053(18)
C23 0.033(2) 0.041(2) 0.033(2) -0.0038(18) 0.0056(18) -0.0083(18)
C24 0.0236(18) 0.037(2) 0.032(2) 0.0027(17) 0.0084(16) -0.0028(16)
C25 0.027(2) 0.033(2) 0.035(2) 0.0032(18) 0.0111(17) -0.0002(17)
C26 0.027(2) 0.037(2) 0.039(2) 0.0064(18) 0.0115(17) -0.0033(17)
C27 0.032(2) 0.030(2) 0.049(3) -0.0028(18) 0.0129(19) -0.0004(17)
C28 0.049(3) 0.034(2) 0.072(3) -0.002(2) 0.037(2) -0.0007(19)
C29 0.059(3) 0.036(3) 0.099(4) -0.001(3) 0.049(3) -0.002(2)
C30 0.047(3) 0.031(2) 0.098(4) -0.006(2) 0.033(3) -0.005(2)
C31 0.042(2) 0.042(3) 0.066(3) -0.011(2) 0.028(2) -0.002(2)
C32 0.029(2) 0.034(2) 0.052(3) 0.0003(19) 0.0123(19) -0.0012(17)
C33 0.128(5) 0.030(3) 0.142(6) -0.005(3) 0.101(5) -0.007(3)
C34 0.206(9) 0.054(4) 0.148(7) 0.032(4) 0.086(7) 0.026(5)
C35 0.265(11) 0.049(4) 0.240(10) 0.000(5) 0.217(9) -0.020(5)
C36 0.095(5) 0.040(3) 0.214(9) -0.018(4) 0.064(5) -0.024(3)
C37 0.037(2) 0.040(2) 0.045(3) -0.003(2) 0.017(2) -0.0037(19)
C38 0.027(2) 0.042(2) 0.038(2) 0.0009(18) 0.0093(17) -0.0040(17)
C39 0.033(2) 0.031(2) 0.061(3) -0.003(2) 0.022(2) -0.0021(17)
C40 0.028(2) 0.044(3) 0.049(3) 0.000(2) 0.0141(19) 0.0027(18)
C41 0.0239(18) 0.035(2) 0.030(2) 0.0022(16) 0.0022(16) -0.0042(16)
C42 0.032(2) 0.033(2) 0.032(2) 0.0019(17) 0.0018(17) -0.0088(17)
C43 0.0270(19) 0.035(2) 0.029(2) -0.0027(16) 0.0039(16) 0.0044(16)
O1S 0.0393(19) 0.064(2) 0.051(2) 0.0194(17) 0.0168(17) 0.0046(16)

loop_
_atom_type_symbol
_atom_type_description
_atom_type_scat_dispersion_real
_atom_type_scat_dispersion_imag
_atom_type_scat_source
C C 0.0033 0.0016 'International Tables Vol C Tables 4.2.6.8 and 6.1.1.4'
H H 0.0000 0.0000 'International Tables Vol C Tables 4.2.6.8 and 6.1.1.4'
N N 0.0061 0.0033 'International Tables Vol C Tables 4.2.6.8 and 6.1.1.4'
O O 0.0106 0.0060 'International Tables Vol C Tables 4.2.6.8 and 6.1.1.4'
Cl Cl 0.1484 0.1585 'International Tables Vol C Tables 4.2.6.8 and 6.1.1.4'

loop_
_geom_angle_atom_site_label_1
_geom_angle_atom_site_label_2
_geom_angle_atom_site_label_3
_geom_angle
C5 N1 C1 117.7(3)
C18 N2 C13 127.6(3)
C18 N2 H2N 119(3)
C13 N2 H2N 113(3)
C18 N3 C19 127.8(3)
C18 N3 H3N 116(3)
C19 N3 H3N 116(3)
O3 N4 O2 122.6(4)
O3 N4 C22 118.5(4)
O2 N4 C22 118.9(3)
C37 N5 C32 125.3(3)
C37 N5 H5N 117(4)
C32 N5 H5N 116(4)
C37 N6 C38 126.8(3)
C37 N6 H6N 115(2)
C38 N6 H6N 117(2)
O6 N7 O5 122.7(3)
O6 N7 C41 118.6(3)
O5 N7 C41 118.7(3)
N1 C1 C2 122.9(3)
N1 C1 C25 117.1(3)
C2 C1 C25 119.9(3)
C3 C2 C1 118.3(3)
C3 C2 H2A 120.8
C1 C2 H2A 120.8
C4 C3 C2 119.9(3)
C4 C3 H3A 120.1
C2 C3 H3A 120.1
C3 C4 C5 118.7(3)
C3 C4 H4A 120.7
C5 C4 H4A 120.7
N1 C5 C4 122.5(3)
N1 C5 C6 117.7(3)
C4 C5 C6 119.7(3)
C7 C6 C5 178.0(4)
C6 C7 C8 177.9(4)
C9 C8 C13 119.1(3)
C9 C8 C7 120.1(3)
C13 C8 C7 120.7(3)
C8 C9 C10 122.7(4)
C8 C9 H9A 118.6
C10 C9 H9A 118.6
C11 C10 C9 115.6(4)
C11 C10 C14 121.4(4)
C9 C10 C14 122.9(4)
C12 C11 C10 123.5(4)
C12 C11 H11A 118.2
C10 C11 H11A 118.2
C11 C12 C13 120.5(4)
C11 C12 H12A 119.8
C13 C12 H12A 119.8
C12 C13 N2 124.7(3)
C12 C13 C8 118.5(3)
N2 C13 C8 116.9(3)
C16 C14 C17 109.6(7)
C16 C14 C15 108.8(6)
C17 C14 C15 106.4(7)
C16 C14 C10 109.0(4)
C17 C14 C10 110.5(4)
C15 C14 C10 112.5(4)
C14 C15 H15A 109.5
C14 C15 H15B 109.5
H15A C15 H15B 109.5
C14 C15 H15C 109.5
H15A C15 H15C 109.5
H15B C15 H15C 109.5
C14 C16 H16A 109.5
C14 C16 H16B 109.5
H16A C16 H16B 109.5
C14 C16 H16C 109.5
H16A C16 H16C 109.5
H16B C16 H16C 109.5
C14 C17 H17A 109.5
C14 C17 H17B 109.5
H17A C17 H17B 109.5
C14 C17 H17C 109.5
H17A C17 H17C 109.5
H17B C17 H17C 109.5
O1 C18 N2 124.1(4)
O1 C18 N3 124.1(3)
N2 C18 N3 111.8(3)
C24 C19 C20 119.7(3)
C24 C19 N3 116.3(3)
C20 C19 N3 124.0(4)
C21 C20 C19 119.0(4)
C21 C20 H20A 120.5
C19 C20 H20A 120.5
C22 C21 C20 120.3(4)
C22 C21 H21A 119.9
C20 C21 H21A 119.9
C21 C22 C23 121.3(4)
C21 C22 N4 120.4(4)
C23 C22 N4 118.2(4)
C24 C23 C22 118.6(4)
C24 C23 H23A 120.7
C22 C23 H23A 120.7
C23 C24 C19 121.0(3)
C23 C24 H24A 119.5
C19 C24 H24A 119.5
C26 C25 C1 175.5(4)
C25 C26 C27 177.6(4)
C28 C27 C32 119.5(3)
C28 C27 C26 119.9(3)
C32 C27 C26 120.6(3)
C29 C28 C27 122.3(4)
C29 C28 H28A 118.9
C27 C28 H28A 118.9
C28 C29 C30 116.7(4)
C28 C29 C33 122.8(4)
C30 C29 C33 120.4(4)
C29 C30 C31 122.7(4)
C29 C30 H30A 118.6
C31 C30 H30A 118.6
C30 C31 C32 120.2(4)
C30 C31 H31A 119.9
C32 C31 H31A 119.9
C31 C32 C27 118.2(3)
C31 C32 N5 123.9(4)
C27 C32 N5 117.9(3)
C36 C33 C34 108.5(5)
C36 C33 C29 108.7(6)
C34 C33 C29 109.6(5)
C36 C33 C35 111.1(6)
C34 C33 C35 107.7(7)
C29 C33 C35 111.2(4)
C33 C34 H34A 109.5
C33 C34 H34B 109.5
H34A C34 H34B 109.5
C33 C34 H34C 109.5
H34A C34 H34C 109.5
H34B C34 H34C 109.5
C33 C35 H35A 109.5
C33 C35 H35B 109.5
H35A C35 H35B 109.5
C33 C35 H35C 109.5
H35A C35 H35C 109.5
H35B C35 H35C 109.5
C33 C36 H36A 109.5
C33 C36 H36B 109.5
H36A C36 H36B 109.5
C33 C36 H36C 109.5
H36A C36 H36C 109.5
H36B C36 H36C 109.5
O4 C37 N5 122.4(4)
O4 C37 N6 124.2(4)
N5 C37 N6 113.5(3)
C39 C38 C43 119.7(3)
C39 C38 N6 123.1(3)
C43 C38 N6 117.2(3)
C40 C39 C38 119.8(4)
C40 C39 H39A 120.1
C38 C39 H39A 120.1
C41 C40 C39 119.7(4)
C41 C40 H40A 120.2
C39 C40 H40A 120.2
C40 C41 C42 121.6(3)
C40 C41 N7 119.0(3)
C42 C41 N7 119.3(3)
C41 C42 C43 118.9(3)
C41 C42 H42A 120.6
C43 C42 H42A 120.6
C42 C43 C38 120.3(3)
C42 C43 H43A 119.8
C38 C43 H43A 119.8
H1S O1S H2S 108(6)

loop_
_geom_bond_atom_site_label_1
_geom_bond_atom_site_label_2
_geom_bond_distance
O1 C18 1.212(4)
O2 N4 1.233(4)
O3 N4 1.228(4)
O4 C37 1.211(5)
O5 N7 1.229(4)
O6 N7 1.224(4)
N1 C5 1.337(4)
N1 C1 1.340(4)
N2 C18 1.375(5)
N2 C13 1.402(5)
N2 H2N 0.82(4)
N3 C18 1.376(5)
N3 C19 1.405(5)
N3 H3N 0.81(4)
N4 C22 1.450(5)
N5 C37 1.358(5)
N5 C32 1.409(5)
N5 H5N 1.04(6)
N6 C37 1.368(5)
N6 C38 1.396(5)
N6 H6N 0.94(4)
N7 C41 1.451(5)
C1 C2 1.398(5)
C1 C25 1.429(5)
C2 C3 1.371(5)
C2 H2A 0.9500
C3 C4 1.366(5)
C3 H3A 0.9500
C4 C5 1.401(5)
C4 H4A 0.9500
C5 C6 1.429(5)
C6 C7 1.203(5)
C7 C8 1.421(5)
C8 C9 1.393(5)
C8 C13 1.419(5)
C9 C10 1.396(5)
C9 H9A 0.9500
C10 C11 1.396(6)
C10 C14 1.528(6)
C11 C12 1.365(5)
C11 H11A 0.9500
C12 C13 1.384(5)
C12 H12A 0.9500
C14 C16 1.465(8)
C14 C17 1.484(8)
C14 C15 1.486(8)
C15 H15A 0.9800
C15 H15B 0.9800
C15 H15C 0.9800
C16 H16A 0.9800
C16 H16B 0.9800
C16 H16C 0.9800
C17 H17A 0.9800
C17 H17B 0.9800
C17 H17C 0.9800
C19 C24 1.379(5)
C19 C20 1.399(5)
C20 C21 1.373(5)
C20 H20A 0.9500
C21 C22 1.365(5)
C21 H21A 0.9500
C22 C23 1.385(5)
C23 C24 1.366(5)
C23 H23A 0.9500
C24 H24A 0.9500
C25 C26 1.202(5)
C26 C27 1.426(5)
C27 C28 1.398(5)
C27 C32 1.400(5)
C28 C29 1.376(6)
C28 H28A 0.9500
C29 C30 1.379(6)
C29 C33 1.529(6)
C30 C31 1.380(6)
C30 H30A 0.9500
C31 C32 1.385(5)
C31 H31A 0.9500
C33 C36 1.516(9)
C33 C34 1.518(10)
C33 C35 1.534(8)
C34 H34A 0.9800
C34 H34B 0.9800
C34 H34C 0.9800
C35 H35A 0.9800
C35 H35B 0.9800
C35 H35C 0.9800
C36 H36A 0.9800
C36 H36B 0.9800
C36 H36C 0.9800
C38 C39 1.388(5)
C38 C43 1.389(5)
C39 C40 1.382(5)
C39 H39A 0.9500
C40 C41 1.371(5)
C40 H40A 0.9500
C41 C42 1.374(5)
C42 C43 1.384(5)
C42 H42A 0.9500
C43 H43A 0.9500
O1S H1S 0.89(8)
O1S H2S 0.80(6)

loop_
_geom_hbond_atom_site_label_D
_geom_hbond_atom_site_label_H
_geom_hbond_atom_site_label_A
_geom_hbond_distance_DH
_geom_hbond_distance_HA
_geom_hbond_distance_DA
_geom_hbond_angle_DHA
_geom_hbond_site_symmetry_A
N2 H2N O5 0.82(4) 2.48(4) 3.118(4) 135(4) 1_455
N3 H3N O5 0.81(4) 2.50(4) 3.231(4) 151(4) 1_455
N5 H5N O6 1.04(6) 2.57(6) 3.234(5) 122(5) 1_455
N5 H5N O1S 1.04(6) 2.63(6) 3.490(5) 140(5) 4_565
N6 H6N O1S 0.94(4) 1.98(4) 2.895(4) 163(4) 4_565
O1S H2S O1 0.80(6) 2.09(6) 2.866(5) 166(5) 1_556

loop_
_geom_torsion_atom_site_label_1
_geom_torsion_atom_site_label_2
_geom_torsion_atom_site_label_3
_geom_torsion_atom_site_label_4
_geom_torsion
C5 N1 C1 C2 -2.0(5)
C5 N1 C1 C25 175.3(3)
N1 C1 C2 C3 0.8(6)
C25 C1 C2 C3 -176.4(4)
C1 C2 C3 C4 0.2(6)
C2 C3 C4 C5 0.1(6)
C1 N1 C5 C4 2.3(5)
C1 N1 C5 C6 -177.5(3)
C3 C4 C5 N1 -1.4(6)
C3 C4 C5 C6 178.4(4)
N1 C5 C6 C7 149(12)
C4 C5 C6 C7 -31(12)
C5 C6 C7 C8 -170(9)
C6 C7 C8 C9 -146(11)
C6 C7 C8 C13 31(12)
C13 C8 C9 C10 -1.5(6)
C7 C8 C9 C10 176.4(4)
C8 C9 C10 C11 1.4(6)
C8 C9 C10 C14 -179.6(4)
C9 C10 C11 C12 -1.2(6)
C14 C10 C11 C12 179.7(4)
C10 C11 C12 C13 1.1(6)
C11 C12 C13 N2 178.2(4)
C11 C12 C13 C8 -1.1(5)
C18 N2 C13 C12 4.3(6)
C18 N2 C13 C8 -176.4(3)
C9 C8 C13 C12 1.3(5)
C7 C8 C13 C12 -176.6(3)
C9 C8 C13 N2 -178.1(3)
C7 C8 C13 N2 4.0(5)
C11 C10 C14 C16 77.6(7)
C9 C10 C14 C16 -101.4(7)
C11 C10 C14 C17 -42.9(8)
C9 C10 C14 C17 138.1(7)
C11 C10 C14 C15 -161.7(6)
C9 C10 C14 C15 19.3(7)
C13 N2 C18 O1 5.3(6)
C13 N2 C18 N3 -175.0(3)
C19 N3 C18 O1 -1.5(6)
C19 N3 C18 N2 178.8(3)
C18 N3 C19 C24 -179.7(4)
C18 N3 C19 C20 2.3(6)
C24 C19 C20 C21 -1.2(6)
N3 C19 C20 C21 176.7(4)
C19 C20 C21 C22 -0.8(6)
C20 C21 C22 C23 2.4(6)
C20 C21 C22 N4 179.7(4)
O3 N4 C22 C21 0.3(6)
O2 N4 C22 C21 -179.6(4)
O3 N4 C22 C23 177.7(4)
O2 N4 C22 C23 -2.1(6)
C21 C22 C23 C24 -1.9(6)
N4 C22 C23 C24 -179.3(3)
C22 C23 C24 C19 -0.2(5)
C20 C19 C24 C23 1.8(6)
N3 C19 C24 C23 -176.3(3)
N1 C1 C25 C26 -112(5)
C2 C1 C25 C26 65(5)
C1 C25 C26 C27 38(13)
C25 C26 C27 C28 -107(9)
C25 C26 C27 C32 72(9)
C32 C27 C28 C29 -0.9(7)
C26 C27 C28 C29 178.8(4)
C27 C28 C29 C30 -3.5(8)
C27 C28 C29 C33 174.5(5)
C28 C29 C30 C31 3.4(8)
C33 C29 C30 C31 -174.7(6)
C29 C30 C31 C32 1.2(8)
C30 C31 C32 C27 -5.6(7)
C30 C31 C32 N5 173.4(4)
C28 C27 C32 C31 5.5(6)
C26 C27 C32 C31 -174.2(4)
C28 C27 C32 N5 -173.7(4)
C26 C27 C32 N5 6.6(6)
C37 N5 C32 C31 -28.5(7)
C37 N5 C32 C27 150.6(4)
C28 C29 C33 C36 119.3(6)
C30 C29 C33 C36 -62.7(7)
C28 C29 C33 C34 -122.2(6)
C30 C29 C33 C34 55.7(8)
C28 C29 C33 C35 -3.3(10)
C30 C29 C33 C35 174.6(7)
C32 N5 C37 O4 18.9(7)
C32 N5 C37 N6 -160.3(4)
C38 N6 C37 O4 2.2(7)
C38 N6 C37 N5 -178.7(4)
C37 N6 C38 C39 -4.4(6)
C37 N6 C38 C43 174.8(4)
C43 C38 C39 C40 0.9(6)
N6 C38 C39 C40 -180.0(4)
C38 C39 C40 C41 -2.7(6)
C39 C40 C41 C42 1.9(6)
C39 C40 C41 N7 178.6(4)
O6 N7 C41 C40 -3.6(5)
O5 N7 C41 C40 177.2(3)
O6 N7 C41 C42 173.2(3)
O5 N7 C41 C42 -6.1(5)
C40 C41 C42 C43 0.8(6)
N7 C41 C42 C43 -175.9(3)
C41 C42 C43 C38 -2.6(5)
C39 C38 C43 C42 1.8(6)
N6 C38 C43 C42 -177.4(3)
